data_2224111
loop_
_publ_author_name
'Zhang, Yun-Liang'
'Liu, Ti-Lou'
'Sun, Shuang-Jiao'

_publ_section_title
;
 Tetraaquabis[3-(3-pyridyl)-5-(4-pyridyl)-1,2,4-triazolido]nickel(II)
 dihydrate
;
_journal_coeditor_code BG2306
_journal_issue 12
_journal_name_full 'Acta Crystallographica Section E'
_journal_page_first m1590
_journal_paper_doi 10.1107/S1600536809047102
_journal_volume 65
_journal_year 2009
_chemical_formula_iupac '[Ni (C12 H8 N5)2 (H2 O)4], 2H2 O'
_chemical_formula_moiety 'C24 H24 N10 Ni O4, 2(H2 O)'
_chemical_formula_sum 'C24 H28 N10 Ni O6'
_chemical_formula_weight 611.25
_chemical_name_systematic
;
Tetraaquabis[3-(3-pyridyl)-5-(4-pyridyl)-1,2,4-triazolido]nickel(II)
dihydrate
;
_space_group_IT_number 2
_symmetry_cell_setting triclinic
_symmetry_space_group_name_Hall '-P 1'
_symmetry_space_group_name_H-M 'P -1'
_atom_sites_solution_hydrogens geom
_atom_sites_solution_primary direct
_atom_sites_solution_secondary difmap
_audit_creation_method SHELXL-97
_cell_angle_alpha 90.70(3)
_cell_angle_beta 104.96(3)
_cell_angle_gamma 96.47(3)
_cell_formula_units_Z 1
_cell_length_a 8.2240(16)
_cell_length_b 9.1990(18)
_cell_length_c 9.3850(19)
_cell_measurement_reflns_used 2567
_cell_measurement_temperature 293(2)
_cell_measurement_theta_max 25.25
_cell_measurement_theta_min 1.5
_cell_volume 680.9(3)
_computing_cell_refinement 'SAINT (Bruker, 1998)'
_computing_data_collection 'SMART (Bruker, 1998)'
_computing_data_reduction 'SAINT (Bruker, 1998)'
_computing_molecular_graphics 'SHELXTL (Sheldrick, 2008)'
_computing_publication_material 'SHELXTL (Sheldrick, 2008)'
_computing_structure_refinement 'SHELXL97 (Sheldrick, 2008)'
_computing_structure_solution 'SHELXS97 (Sheldrick, 2008)'
_diffrn_ambient_temperature 293(2)
_diffrn_measured_fraction_theta_full 0.994
_diffrn_measured_fraction_theta_max 0.994
_diffrn_measurement_device_type 'Bruker SMART CCD area-detector'
_diffrn_measurement_method '\f and \w'
_diffrn_radiation_monochromator graphite
_diffrn_radiation_source 'fine-focus sealed tube'
_diffrn_radiation_type MoK\a
_diffrn_radiation_wavelength 0.71073
_diffrn_reflns_av_R_equivalents 0.0402
_diffrn_reflns_av_sigmaI/netI 0.0626
_diffrn_reflns_limit_h_max 9
_diffrn_reflns_limit_h_min -9
_diffrn_reflns_limit_k_max 11
_diffrn_reflns_limit_k_min -9
_diffrn_reflns_limit_l_max 11
_diffrn_reflns_limit_l_min -11
_diffrn_reflns_number 4042
_diffrn_reflns_theta_full 25.23
_diffrn_reflns_theta_max 25.23
_diffrn_reflns_theta_min 3.10
_diffrn_standards_interval_count 150
_diffrn_standards_number 2
_exptl_absorpt_coefficient_mu 0.772
_exptl_absorpt_correction_T_max 0.9433
_exptl_absorpt_correction_T_min 0.8663
_exptl_absorpt_correction_type multi-scan
_exptl_absorpt_process_details
;
(SADABS; Bruker, 1998)'
;
_exptl_crystal_colour green
_exptl_crystal_density_diffrn 1.491
_exptl_crystal_density_method 'not measured'
_exptl_crystal_description block
_exptl_crystal_F_000 318
_exptl_crystal_size_max 0.20
_exptl_crystal_size_mid 0.12
_exptl_crystal_size_min 0.08
_refine_diff_density_max 0.550
_refine_diff_density_min -0.847
_refine_ls_extinction_method none
_refine_ls_goodness_of_fit_ref 0.994
_refine_ls_hydrogen_treatment mixed
_refine_ls_matrix_type full
_refine_ls_number_parameters 211
_refine_ls_number_reflns 2437
_refine_ls_number_restraints 9
_refine_ls_restrained_S_all 0.993
_refine_ls_R_factor_all 0.0566
_refine_ls_R_factor_gt 0.0523
_refine_ls_shift/su_max 0.000
_refine_ls_shift/su_mean 0.000
_refine_ls_structure_factor_coef Fsqd
_refine_ls_weighting_details 'calc w=1/[\s^2^(Fo^2^)+(0.0912P)^2^+0.8P] where P=(Fo^2^+2Fc^2^)/3'
_refine_ls_weighting_scheme calc
_refine_ls_wR_factor_gt 0.1465
_refine_ls_wR_factor_ref 0.1501
_reflns_number_gt 2258
_reflns_number_total 2437
_reflns_threshold_expression I>2\s(I)
_cod_data_source_file bg2306.cif
_cod_data_source_block I
_cod_original_cell_volume 680.9(2)
_cod_database_code 2224111
_cod_database_fobs_code 2224111

loop_
_symmetry_equiv_pos_as_xyz
'x, y, z'
'-x, -y, -z'

loop_
_atom_site_type_symbol
_atom_site_label
_atom_site_fract_x
_atom_site_fract_y
_atom_site_fract_z
_atom_site_U_iso_or_equiv
_atom_site_adp_type
_atom_site_calc_flag
_atom_site_refinement_flags
_atom_site_occupancy
_atom_site_disorder_assembly
_atom_site_disorder_group
Ni Ni1 0.0000 0.5000 0.5000 0.0217(2) Uani d S 1 . .
C C1 0.2767(4) 0.3042(4) 0.6004(4) 0.0291(7) Uani d . 1 . .
H H1 0.3256 0.3814 0.6683 0.035 Uiso calc R 1 . .
C C2 0.3637(5) 0.1847(4) 0.5989(4) 0.0347(8) Uani d . 1 . .
H H2 0.4679 0.1806 0.6663 0.042 Uiso calc R 1 . .
C C3 0.2938(4) 0.0712(4) 0.4959(4) 0.0299(8) Uani d . 1 . .
H H3 0.3508 -0.0100 0.4928 0.036 Uiso calc R 1 . .
C C4 0.1385(4) 0.0799(3) 0.3976(3) 0.0211(6) Uani d . 1 . .
C C5 0.0578(4) 0.2022(3) 0.4086(3) 0.0235(7) Uani d . 1 . .
H H5A -0.0480 0.2078 0.3440 0.028 Uiso calc R 1 . .
C C6 0.0580(4) -0.0361(3) 0.2837(3) 0.0214(6) Uani d . 1 . .
C C7 -0.1047(4) -0.1550(3) 0.1011(3) 0.0231(7) Uani d . 1 . .
C C8 -0.2408(4) -0.2007(4) -0.0305(4) 0.0270(7) Uani d . 1 . .
C C9 -0.2480(5) -0.3324(4) -0.1091(4) 0.0382(9) Uani d . 1 . .
H H9A -0.1643 -0.3938 -0.0785 0.046 Uiso calc R 1 . .
C C10 -0.3798(6) -0.3703(5) -0.2319(5) 0.0480(11) Uani d . 1 . .
H H10A -0.3804 -0.4570 -0.2841 0.058 Uiso calc R 1 . .
C C11 -0.4989(5) -0.1649(5) -0.2061(4) 0.0428(10) Uani d . 1 . .
H H11A -0.5863 -0.1074 -0.2379 0.051 Uiso calc R 1 . .
C C12 -0.3699(5) -0.1149(4) -0.0848(4) 0.0363(8) Uani d . 1 . .
H H12A -0.3689 -0.0242 -0.0395 0.044 Uiso calc R 1 . .
N N1 0.1255(4) 0.3132(3) 0.5083(3) 0.0253(6) Uani d . 1 . .
N N2 -0.0797(3) -0.0233(3) 0.1726(3) 0.0243(6) Uani d . 1 . .
N N3 0.1159(4) -0.1651(3) 0.2840(3) 0.0263(6) Uani d . 1 . .
N N4 0.0088(4) -0.2439(3) 0.1640(3) 0.0276(6) Uani d . 1 . .
N N5 -0.5067(4) -0.2906(4) -0.2810(4) 0.0442(9) Uani d . 1 . .
O O1 0.2181(3) 0.6258(3) 0.4839(3) 0.0321(6) Uani d D 1 . .
O O2 0.0796(4) 0.5155(3) 0.7297(3) 0.0353(6) Uani d D 1 . .
O O3 0.8076(4) 0.2539(3) 0.0662(3) 0.0405(7) Uani d D 1 . .
H H1A 0.302(4) 0.650(5) 0.555(3) 0.059(15) Uiso d D 1 . .
H H2A 0.122(5) 0.580(3) 0.796(4) 0.043(12) Uiso d D 1 . .
H H3A 0.850(8) 0.182(5) 0.103(6) 0.12(3) Uiso d D 1 . .
H H1B 0.210(5) 0.695(3) 0.427(4) 0.043(12) Uiso d D 1 . .
H H2B 0.051(6) 0.440(3) 0.771(4) 0.049(13) Uiso d D 1 . .
H H3B 0.836(7) 0.274(5) -0.009(4) 0.069(17) Uiso d D 1 . .

loop_
_atom_site_aniso_label
_atom_site_aniso_U_11
_atom_site_aniso_U_22
_atom_site_aniso_U_33
_atom_site_aniso_U_12
_atom_site_aniso_U_13
_atom_site_aniso_U_23
Ni1 0.0260(4) 0.0160(3) 0.0190(3) 0.0037(2) -0.0020(2) -0.0023(2)
C1 0.0293(18) 0.0210(17) 0.0308(18) 0.0002(13) -0.0018(15) -0.0049(13)
C2 0.0247(18) 0.031(2) 0.040(2) 0.0061(14) -0.0065(15) -0.0046(15)
C3 0.0285(18) 0.0260(18) 0.0344(19) 0.0079(14) 0.0048(15) -0.0010(14)
C4 0.0249(16) 0.0183(16) 0.0203(15) 0.0011(12) 0.0068(13) 0.0007(12)
C5 0.0241(17) 0.0199(16) 0.0223(16) 0.0026(12) -0.0016(13) -0.0007(12)
C6 0.0260(16) 0.0171(15) 0.0211(15) 0.0023(12) 0.0062(13) 0.0001(12)
C7 0.0277(17) 0.0209(16) 0.0197(16) 0.0004(12) 0.0054(13) 0.0008(12)
C8 0.0285(18) 0.0289(18) 0.0218(16) -0.0021(14) 0.0057(14) 0.0005(13)
C9 0.038(2) 0.032(2) 0.036(2) 0.0010(16) -0.0030(17) -0.0087(16)
C10 0.049(3) 0.051(3) 0.035(2) -0.005(2) 0.0004(19) -0.0144(18)
C11 0.031(2) 0.052(3) 0.039(2) -0.0002(17) -0.0001(17) 0.0073(18)
C12 0.033(2) 0.038(2) 0.034(2) 0.0034(16) 0.0022(16) -0.0022(16)
N1 0.0311(15) 0.0184(14) 0.0242(14) 0.0033(11) 0.0031(12) -0.0016(11)
N2 0.0275(15) 0.0193(14) 0.0239(14) 0.0022(11) 0.0030(12) -0.0017(11)
N3 0.0363(16) 0.0175(14) 0.0217(14) 0.0035(11) 0.0015(12) -0.0013(10)
N4 0.0356(16) 0.0224(15) 0.0203(14) 0.0040(12) -0.0009(12) -0.0031(11)
N5 0.0390(19) 0.054(2) 0.0289(17) -0.0109(16) -0.0033(14) 0.0008(15)
O1 0.0298(13) 0.0263(13) 0.0320(14) 0.0000(10) -0.0057(11) 0.0068(11)
O2 0.0554(17) 0.0220(14) 0.0216(12) -0.0001(12) -0.0001(12) 0.0005(10)
O3 0.0514(18) 0.0363(16) 0.0345(15) 0.0052(13) 0.0128(14) -0.0034(12)

loop_
_atom_type_symbol
_atom_type_description
_atom_type_scat_dispersion_real
_atom_type_scat_dispersion_imag
_atom_type_scat_source
C C 0.0033 0.0016 'International Tables Vol C Tables 4.2.6.8 and 6.1.1.4'
H H 0.0000 0.0000 'International Tables Vol C Tables 4.2.6.8 and 6.1.1.4'
N N 0.0061 0.0033 'International Tables Vol C Tables 4.2.6.8 and 6.1.1.4'
Ni Ni 0.3393 1.1124 'International Tables Vol C Tables 4.2.6.8 and 6.1.1.4'
O O 0.0106 0.0060 'International Tables Vol C Tables 4.2.6.8 and 6.1.1.4'

loop_
_geom_angle_atom_site_label_1
_geom_angle_atom_site_label_2
_geom_angle_atom_site_label_3
_geom_angle_site_symmetry_1
_geom_angle_site_symmetry_3
_geom_angle
_geom_angle_publ_flag
O1 Ni1 O1 2_566 . 180.00(15) ?
O1 Ni1 O2 2_566 . 88.62(11) ?
O1 Ni1 O2 . . 91.38(11) ?
O1 Ni1 O2 2_566 2_566 91.38(11) ?
O1 Ni1 O2 . 2_566 88.62(11) ?
O2 Ni1 O2 . 2_566 180.0 ?
O1 Ni1 N1 2_566 . 90.86(11) ?
O1 Ni1 N1 . . 89.14(11) ?
O2 Ni1 N1 . . 87.82(11) ?
O2 Ni1 N1 2_566 . 92.18(11) ?
O1 Ni1 N1 2_566 2_566 89.14(11) ?
O1 Ni1 N1 . 2_566 90.86(11) ?
O2 Ni1 N1 . 2_566 92.18(11) ?
O2 Ni1 N1 2_566 2_566 87.82(11) ?
N1 Ni1 N1 . 2_566 180.0000(10) ?
N1 C1 C2 . . 122.5(3) ?
N1 C1 H1 . . 118.7 ?
C2 C1 H1 . . 118.7 ?
C1 C2 C3 . . 119.1(3) ?
C1 C2 H2 . . 120.5 ?
C3 C2 H2 . . 120.5 ?
C4 C3 C2 . . 119.2(3) ?
C4 C3 H3 . . 120.4 ?
C2 C3 H3 . . 120.4 ?
C3 C4 C5 . . 118.1(3) ?
C3 C4 C6 . . 122.0(3) ?
C5 C4 C6 . . 119.9(3) ?
N1 C5 C4 . . 122.9(3) ?
N1 C5 H5A . . 118.5 ?
C4 C5 H5A . . 118.5 ?
N3 C6 N2 . . 114.0(3) ?
N3 C6 C4 . . 121.9(3) ?
N2 C6 C4 . . 124.1(3) ?
N4 C7 N2 . . 113.1(3) ?
N4 C7 C8 . . 121.9(3) ?
N2 C7 C8 . . 125.0(3) ?
C12 C8 C9 . . 116.5(3) ?
C12 C8 C7 . . 121.6(3) ?
C9 C8 C7 . . 121.9(3) ?
C10 C9 C8 . . 119.4(4) ?
C10 C9 H9A . . 120.3 ?
C8 C9 H9A . . 120.3 ?
N5 C10 C9 . . 124.1(4) ?
N5 C10 H10A . . 118.0 ?
C9 C10 H10A . . 118.0 ?
N5 C11 C12 . . 124.1(4) ?
N5 C11 H11A . . 117.9 ?
C12 C11 H11A . . 117.9 ?
C11 C12 C8 . . 119.5(4) ?
C11 C12 H12A . . 120.2 ?
C8 C12 H12A . . 120.2 ?
C1 N1 C5 . . 118.1(3) ?
C1 N1 Ni1 . . 122.7(2) ?
C5 N1 Ni1 . . 118.9(2) ?
C6 N2 C7 . . 101.9(3) ?
C6 N3 N4 . . 105.3(3) ?
C7 N4 N3 . . 105.8(3) ?
C10 N5 C11 . . 116.3(3) ?
Ni1 O1 H1A . . 125(3) ?
Ni1 O1 H1B . . 119(3) ?
H1A O1 H1B . . 107(3) ?
Ni1 O2 H2A . . 138(3) ?
Ni1 O2 H2B . . 114(3) ?
H2A O2 H2B . . 107(3) ?
H3A O3 H3B . . 111(3) ?

loop_
_geom_bond_atom_site_label_1
_geom_bond_atom_site_label_2
_geom_bond_site_symmetry_2
_geom_bond_distance
_geom_bond_publ_flag
Ni1 O1 2_566 2.063(3) ?
Ni1 O1 . 2.063(3) ?
Ni1 O2 . 2.083(2) ?
Ni1 O2 2_566 2.083(2) ?
Ni1 N1 . 2.094(3) ?
Ni1 N1 2_566 2.094(3) ?
C1 N1 . 1.330(4) ?
C1 C2 . 1.379(5) ?
C1 H1 . 0.9300 ?
C2 C3 . 1.381(5) ?
C2 H2 . 0.9300 ?
C3 C4 . 1.380(5) ?
C3 H3 . 0.9300 ?
C4 C5 . 1.385(4) ?
C4 C6 . 1.472(4) ?
C5 N1 . 1.345(4) ?
C5 H5A . 0.9300 ?
C6 N3 . 1.327(4) ?
C6 N2 . 1.344(4) ?
C7 N4 . 1.337(4) ?
C7 N2 . 1.347(4) ?
C7 C8 . 1.456(5) ?
C8 C12 . 1.389(5) ?
C8 C9 . 1.398(5) ?
C9 C10 . 1.373(6) ?
C9 H9A . 0.9300 ?
C10 N5 . 1.331(6) ?
C10 H10A . 0.9300 ?
C11 N5 . 1.333(5) ?
C11 C12 . 1.373(5) ?
C11 H11A . 0.9300 ?
C12 H12A . 0.9300 ?
N3 N4 . 1.376(4) ?
O1 H1A . 0.836(19) ?
O1 H1B . 0.830(18) ?
O2 H2A . 0.828(18) ?
O2 H2B . 0.836(19) ?
O3 H3A . 0.82(5) ?
O3 H3B . 0.81(4) ?

loop_
_geom_hbond_atom_site_label_D
_geom_hbond_atom_site_label_H
_geom_hbond_atom_site_label_A
_geom_hbond_site_symmetry_A
_geom_hbond_distance_DH
_geom_hbond_distance_HA
_geom_hbond_distance_DA
_geom_hbond_angle_DHA
O1 H1A N5 1_666 0.83(2) 1.92(3) 2.751(4) 179(3)
O1 H1B N3 1_565 0.83(3) 1.95(3) 2.750(4) 162(3)
O2 H2A O3 2_666 0.83(3) 1.93(3) 2.751(4) 171(3)
O2 H2B N4 2_556 0.84(3) 1.96(3) 2.791(4) 169(3)
O3 H3A N2 1_655 0.82(5) 2.10(5) 2.911(4) 170(3)
O3 H3B N4 2_655 0.82(4) 2.20(5) 2.944(4) 151(3)

loop_
_geom_torsion_atom_site_label_1
_geom_torsion_atom_site_label_2
_geom_torsion_atom_site_label_3
_geom_torsion_atom_site_label_4
_geom_torsion_site_symmetry_1
_geom_torsion_site_symmetry_2
_geom_torsion_site_symmetry_3
_geom_torsion_site_symmetry_4
_geom_torsion
_geom_torsion_publ_flag
N1 C1 C2 C3 . . . . 1.6(6) ?
C1 C2 C3 C4 . . . . -0.3(5) ?
C2 C3 C4 C5 . . . . -1.0(5) ?
C2 C3 C4 C6 . . . . 179.1(3) ?
C3 C4 C5 N1 . . . . 1.3(5) ?
C6 C4 C5 N1 . . . . -178.8(3) ?
C3 C4 C6 N3 . . . . 11.2(5) ?
C5 C4 C6 N3 . . . . -168.7(3) ?
C3 C4 C6 N2 . . . . -169.8(3) ?
C5 C4 C6 N2 . . . . 10.3(5) ?
N4 C7 C8 C12 . . . . 172.1(3) ?
N2 C7 C8 C12 . . . . -7.2(5) ?
N4 C7 C8 C9 . . . . -8.3(5) ?
N2 C7 C8 C9 . . . . 172.4(3) ?
C12 C8 C9 C10 . . . . -0.7(6) ?
C7 C8 C9 C10 . . . . 179.7(4) ?
C8 C9 C10 N5 . . . . -1.7(7) ?
N5 C11 C12 C8 . . . . -2.7(6) ?
C9 C8 C12 C11 . . . . 2.8(5) ?
C7 C8 C12 C11 . . . . -177.6(3) ?
C2 C1 N1 C5 . . . . -1.3(5) ?
C2 C1 N1 Ni1 . . . . -175.7(3) ?
C4 C5 N1 C1 . . . . -0.1(5) ?
C4 C5 N1 Ni1 . . . . 174.5(2) ?
O1 Ni1 N1 C1 2_566 . . . -129.6(3) ?
O1 Ni1 N1 C1 . . . . 50.4(3) ?
O2 Ni1 N1 C1 . . . . -41.0(3) ?
O2 Ni1 N1 C1 2_566 . . . 139.0(3) ?
O1 Ni1 N1 C5 2_566 . . . 56.0(2) ?
O1 Ni1 N1 C5 . . . . -124.0(2) ?
O2 Ni1 N1 C5 . . . . 144.6(2) ?
O2 Ni1 N1 C5 2_566 . . . -35.4(2) ?
N3 C6 N2 C7 . . . . -0.4(4) ?
C4 C6 N2 C7 . . . . -179.4(3) ?
N4 C7 N2 C6 . . . . 0.5(4) ?
C8 C7 N2 C6 . . . . 179.8(3) ?
N2 C6 N3 N4 . . . . 0.1(4) ?
C4 C6 N3 N4 . . . . 179.2(3) ?
N2 C7 N4 N3 . . . . -0.5(4) ?
C8 C7 N4 N3 . . . . -179.8(3) ?
C6 N3 N4 C7 . . . . 0.2(3) ?
C9 C10 N5 C11 . . . . 2.0(6) ?
C12 C11 N5 C10 . . . . 0.2(6) ?
